data_4063457
loop_
_publ_author_name
'Phillips, Andrew D.'
'Zava, Olivier'
'Scopelitti, Rosario'
'Nazarov, Alexey A.'
'Dyson, Paul J.'

_publ_contact_author_address
;Faculte des sciences de base
Institut de Chimie Moleculaire et Biologique
EPFL-BCH, CH-1015 Lausanne, Switzerland 
;
_publ_contact_author_email paul.dyson@epfl.ch
_publ_contact_author_fax '+41 21 69 39885'
_publ_contact_author_name 'Paul J. Dyson'
_publ_contact_author_phone '+41 21 69 39854'
_publ_section_title
;
 Rational Design of Highly Cytotoxic \h6-Arene
 \b-Diketiminato&#x2212;Ruthenium Complexes
;
_journal_issue 2
_journal_name_full Organometallics
_journal_page_first 417
_journal_paper_doi 10.1021/om900991b
_journal_volume 29
_journal_year 2010
_chemical_formula_moiety 'C27 H19 Cl F12 N2 Ru'
_chemical_formula_sum 'C27 H19 Cl F12 N2 Ru'
_chemical_formula_weight 735.96
_chemical_name_common BzRuCl(m-CF3)NacNac
_chemical_name_systematic
; 
 ? 
;
_space_group_IT_number 14
_symmetry_cell_setting monoclinic
_symmetry_Int_Tables_number 14
_symmetry_space_group_name_Hall '-P 2ybc'
_symmetry_space_group_name_H-M 'P 1 21/c 1'
_atom_sites_solution_hydrogens geom
_atom_sites_solution_primary direct
_atom_sites_solution_secondary difmap
_audit_creation_method SHELXL-97
_cell_angle_alpha 90.00
_cell_angle_beta 92.751(7)
_cell_angle_gamma 90.00
_cell_formula_units_Z 4
_cell_length_a 12.9439(13)
_cell_length_b 16.1117(18)
_cell_length_c 13.2348(10)
_cell_measurement_reflns_used 148
_cell_measurement_temperature 100(2)
_cell_measurement_theta_max 18.817
_cell_measurement_theta_min 3.161
_cell_volume 2756.9(5)
_computing_cell_refinement 'Dirax/lsq (Duisenberg A.J.M., Nonius B.V., 1989-2000)'
_computing_data_collection 'Collect (Hooft, R.W.W., 1998. Nonius B.V., 1997-2000)'
_computing_data_reduction 'EvalCCD (Hooft R.W.W., Nonius B.V., 1998)'
_computing_molecular_graphics 'Diamond 3.2 (Brandenburg, K., Crystal Impact GbR, 2009)'
_computing_structure_refinement 'SHELXL-97 (Sheldrick G.M., Bruker AXS, 1997)'
_computing_structure_solution 'SHELXS-97 (Sheldrick G.M., Bruker AXS, 1990)'
_diffrn_ambient_temperature 100(2)
_diffrn_detector 'Apex II 95mm CCD camera'
_diffrn_detector_area_resol_mean 9.091
_diffrn_measured_fraction_theta_full 0.995
_diffrn_measured_fraction_theta_max 0.995
_diffrn_measurement_device_type 'Bruker-Nonus KappaCCD with \k-goniostat'
_diffrn_measurement_method 'squential \f and \w scans'
_diffrn_radiation_monochromator graphite
_diffrn_radiation_source 'fine-focus sealed tube'
_diffrn_radiation_type MoK\a
_diffrn_radiation_wavelength 0.71073
_diffrn_reflns_av_R_equivalents 0.0613
_diffrn_reflns_av_sigmaI/netI 0.0277
_diffrn_reflns_limit_h_max 15
_diffrn_reflns_limit_h_min -15
_diffrn_reflns_limit_k_max 19
_diffrn_reflns_limit_k_min -19
_diffrn_reflns_limit_l_max 15
_diffrn_reflns_limit_l_min -15
_diffrn_reflns_number 54293
_diffrn_reflns_theta_full 25.02
_diffrn_reflns_theta_max 25.02
_diffrn_reflns_theta_min 3.32
_diffrn_source 'Enraf Nonius FR590'
_exptl_absorpt_coefficient_mu 0.769
_exptl_absorpt_correction_T_max 0.831
_exptl_absorpt_correction_T_min 0.626
_exptl_absorpt_correction_type multi-scan
_exptl_absorpt_process_details
;
 Bruker Nonius Area Dector Scaling and Absorption Correction
 SADABS 2.10 (Bruker, 2003)
 based on an algorithm described by
 R.H. Blessing, Acta Cryst. (1995), a51, 33-38
;
_exptl_crystal_colour violet
_exptl_crystal_density_diffrn 1.773
_exptl_crystal_density_method 'not measured'
_exptl_crystal_description prism
_exptl_crystal_F_000 1456
_exptl_crystal_size_max 0.42
_exptl_crystal_size_mid 0.31
_exptl_crystal_size_min 0.24
_refine_diff_density_max 1.434
_refine_diff_density_min -0.718
_refine_diff_density_rms 0.115
_refine_ls_extinction_method none
_refine_ls_goodness_of_fit_ref 1.207
_refine_ls_hydrogen_treatment constr
_refine_ls_matrix_type full
_refine_ls_number_parameters 421
_refine_ls_number_reflns 4849
_refine_ls_number_restraints 96
_refine_ls_restrained_S_all 1.200
_refine_ls_R_factor_all 0.0642
_refine_ls_R_factor_gt 0.0490
_refine_ls_shift/su_max 0.001
_refine_ls_shift/su_mean 0.000
_refine_ls_structure_factor_coef Fsqd
_refine_ls_weighting_details 'calc w=1/[\s^2^(Fo^2^)+(0.0000P)^2^+24.9455P] where P=(Fo^2^+2Fc^2^)/3'
_refine_ls_weighting_scheme calc
_refine_ls_wR_factor_gt 0.1184
_refine_ls_wR_factor_ref 0.1259
_reflns_number_gt 3922
_reflns_number_total 4849
_reflns_threshold_expression I>2/s(I)
_cod_data_source_file om900991b_si_001.cif
_cod_data_source_block adp250
_cod_original_sg_symbol_H-M 'P 2 1 / c'
_cod_database_code 4063457

loop_
_symmetry_equiv_pos_as_xyz
'x, y, z'
'-x, y+1/2, -z+1/2'
'-x, -y, -z'
'x, -y-1/2, z-1/2'

loop_
_atom_site_label
_atom_site_type_symbol
_atom_site_fract_x
_atom_site_fract_y
_atom_site_fract_z
_atom_site_U_iso_or_equiv
_atom_site_adp_type
_atom_site_occupancy
_atom_site_symmetry_multiplicity
_atom_site_calc_flag
_atom_site_refinement_flags
_atom_site_disorder_assembly
_atom_site_disorder_group
Ru1 Ru 0.55681(3) 0.25110(3) 0.07363(3) 0.01679(14) Uani 1 1 d . . .
Cl1 Cl 0.49113(11) 0.34196(9) 0.20584(10) 0.0217(3) Uani 1 1 d . . .
F1 F 0.8647(4) 0.3323(3) 0.3689(3) 0.0506(12) Uani 1 1 d . . .
F2 F 0.7931(3) 0.4521(3) 0.3604(3) 0.0353(9) Uani 1 1 d . . .
F3 F 0.9570(3) 0.4427(3) 0.3492(3) 0.0551(13) Uani 1 1 d . . .
F4 F 1.1001(3) 0.3909(3) 0.0232(4) 0.0590(14) Uani 1 1 d . . .
F5 F 1.0214(3) 0.2987(2) -0.0676(3) 0.0417(10) Uani 1 1 d . . .
F6 F 0.9969(3) 0.4276(3) -0.0999(3) 0.0525(13) Uani 1 1 d . . .
F7 F 0.3155(3) 0.0136(2) -0.1715(3) 0.0281(8) Uani 1 1 d . . .
F8 F 0.1882(3) 0.0789(2) -0.2453(3) 0.0334(9) Uani 1 1 d . . .
F9 F 0.1598(3) -0.0106(2) -0.1278(3) 0.0336(9) Uani 1 1 d . . .
F10 F 0.1192(3) 0.1180(2) 0.2196(3) 0.0309(8) Uani 1 1 d . . .
F11 F 0.0154(3) 0.1935(3) 0.1268(3) 0.0356(9) Uani 1 1 d . . .
F12 F 0.1327(3) 0.2511(2) 0.2248(3) 0.0313(8) Uani 1 1 d . . .
N1 N 0.6322(3) 0.3586(3) 0.0225(3) 0.0165(10) Uani 1 1 d . A .
N2 N 0.4243(3) 0.2882(3) -0.0129(3) 0.0175(10) Uani 1 1 d . A .
C1 C 0.7356(4) 0.3693(3) 0.0637(4) 0.0200(12) Uani 1 1 d . . .
C2 C 0.7521(4) 0.3854(4) 0.1666(4) 0.0193(12) Uani 1 1 d . A .
H2 H 0.6949 0.3895 0.2086 0.023 Uiso 1 1 calc R . .
C3 C 0.8523(4) 0.3954(4) 0.2080(4) 0.0224(13) Uani 1 1 d . . .
C4 C 0.9377(5) 0.3909(4) 0.1480(5) 0.0251(13) Uani 1 1 d . A .
H4 H 1.0058 0.3983 0.1767 0.030 Uiso 1 1 calc R . .
C5 C 0.9206(4) 0.3754(4) 0.0447(5) 0.0230(13) Uani 1 1 d . . .
C6 C 0.8212(4) 0.3632(4) 0.0034(4) 0.0207(12) Uani 1 1 d . A .
H6 H 0.8112 0.3505 -0.0664 0.025 Uiso 1 1 calc R . .
C7 C 0.8668(5) 0.4063(5) 0.3214(5) 0.0322(16) Uani 1 1 d . A .
C8 C 1.0097(5) 0.3728(4) -0.0249(5) 0.0299(15) Uani 1 1 d . A .
C9 C 0.5942(4) 0.4148(3) -0.0431(4) 0.0170(12) Uani 1 1 d . . .
C10 C 0.6612(4) 0.4875(4) -0.0741(4) 0.0205(12) Uani 1 1 d . A .
H10A H 0.7054 0.5054 -0.0160 0.031 Uiso 1 1 calc R . .
H10B H 0.6167 0.5336 -0.0972 0.031 Uiso 1 1 calc R . .
H10C H 0.7045 0.4701 -0.1291 0.031 Uiso 1 1 calc R . .
C11 C 0.4943(4) 0.4118(4) -0.0874(4) 0.0180(12) Uani 1 1 d . A .
H11 H 0.4767 0.4562 -0.1322 0.022 Uiso 1 1 calc R . .
C12 C 0.4163(4) 0.3531(3) -0.0755(4) 0.0177(12) Uani 1 1 d . . .
C13 C 0.3166(4) 0.3653(4) -0.1405(4) 0.0223(13) Uani 1 1 d . A .
H13A H 0.3132 0.3241 -0.1949 0.033 Uiso 1 1 calc R . .
H13B H 0.3157 0.4212 -0.1697 0.033 Uiso 1 1 calc R . .
H13C H 0.2569 0.3585 -0.0983 0.033 Uiso 1 1 calc R . .
C14 C 0.3370(4) 0.2335(3) -0.0097(4) 0.0177(12) Uani 1 1 d . . .
C15 C 0.3186(4) 0.1736(3) -0.0837(4) 0.0191(12) Uani 1 1 d . A .
H15 H 0.3616 0.1709 -0.1398 0.023 Uiso 1 1 calc R . .
C16 C 0.2372(4) 0.1171(3) -0.0764(4) 0.0182(12) Uani 1 1 d . . .
C17 C 0.1709(4) 0.1219(4) 0.0043(4) 0.0197(12) Uani 1 1 d . A .
H17 H 0.1153 0.0839 0.0091 0.024 Uiso 1 1 calc R . .
C18 C 0.1880(4) 0.1830(4) 0.0770(4) 0.0182(12) Uani 1 1 d . . .
C19 C 0.2712(4) 0.2378(4) 0.0722(4) 0.0171(12) Uani 1 1 d . A .
H19 H 0.2835 0.2780 0.1240 0.020 Uiso 1 1 calc R . .
C20 C 0.2240(4) 0.0501(4) -0.1547(5) 0.0220(13) Uani 1 1 d . A .
C21 C 0.1142(4) 0.1867(4) 0.1619(4) 0.0234(13) Uani 1 1 d . A .
C22A C 0.6074(10) 0.1682(5) 0.2021(4) 0.025(3) Uani 0.58(2) 1 d PGU A 1
H22A H 0.6064 0.1773 0.2729 0.030 Uiso 0.58(2) 1 calc PR A 1
C23A C 0.6939(6) 0.1904(5) 0.1500(9) 0.026(3) Uani 0.58(2) 1 d PGU A 1
H23A H 0.7520 0.2146 0.1852 0.031 Uiso 0.58(2) 1 calc PR A 1
C24A C 0.6954(7) 0.1771(7) 0.0463(9) 0.031(3) Uani 0.58(2) 1 d PGU A 1
H24A H 0.7545 0.1923 0.0107 0.037 Uiso 0.58(2) 1 calc PR A 1
C25A C 0.6103(10) 0.1417(6) -0.0053(5) 0.030(3) Uani 0.58(2) 1 d PGU A 1
H25A H 0.6114 0.1326 -0.0762 0.036 Uiso 0.58(2) 1 calc PR A 1
C26A C 0.5238(6) 0.1195(5) 0.0468(10) 0.027(3) Uani 0.58(2) 1 d PGU A 1
H26A H 0.4657 0.0953 0.0115 0.032 Uiso 0.58(2) 1 calc PR A 1
C27A C 0.5223(6) 0.1328(5) 0.1505(10) 0.024(3) Uani 0.58(2) 1 d PGU A 1
H27A H 0.4632 0.1176 0.1861 0.029 Uiso 0.58(2) 1 calc PR A 1
C22B C 0.6602(14) 0.1802(9) 0.1698(9) 0.034(4) Uani 0.42(2) 1 d PGU A 2
H22B H 0.6991 0.1978 0.2286 0.041 Uiso 0.42(2) 1 calc PR A 2
C23B C 0.7026(7) 0.1856(9) 0.0756(14) 0.031(4) Uani 0.42(2) 1 d PGU A 2
H23B H 0.7705 0.2068 0.0699 0.037 Uiso 0.42(2) 1 calc PR A 2
C24B C 0.6456(12) 0.1598(10) -0.0105(8) 0.027(4) Uani 0.42(2) 1 d PGU A 2
H24B H 0.6746 0.1635 -0.0749 0.032 Uiso 0.42(2) 1 calc PR A 2
C25B C 0.5462(11) 0.1287(7) -0.0022(11) 0.026(4) Uani 0.42(2) 1 d PGU A 2
H25B H 0.5073 0.1111 -0.0610 0.032 Uiso 0.42(2) 1 calc PR A 2
C26B C 0.5038(7) 0.1233(7) 0.0921(16) 0.025(4) Uani 0.42(2) 1 d PGU A 2
H26B H 0.4359 0.1021 0.0977 0.030 Uiso 0.42(2) 1 calc PR A 2
C27B C 0.5608(14) 0.1491(10) 0.1781(10) 0.031(4) Uani 0.42(2) 1 d PGU A 2
H27B H 0.5318 0.1454 0.2425 0.037 Uiso 0.42(2) 1 calc PR A 2

loop_
_atom_site_aniso_label
_atom_site_aniso_U_11
_atom_site_aniso_U_22
_atom_site_aniso_U_33
_atom_site_aniso_U_23
_atom_site_aniso_U_13
_atom_site_aniso_U_12
Ru1 0.0144(2) 0.0169(2) 0.0195(2) 0.00220(19) 0.00556(16) 0.00140(19)
Cl1 0.0200(7) 0.0297(8) 0.0158(7) 0.0001(6) 0.0050(5) 0.0032(6)
F1 0.066(3) 0.054(3) 0.032(2) 0.020(2) 0.006(2) 0.018(2)
F2 0.036(2) 0.048(2) 0.0218(19) -0.0060(17) 0.0025(16) -0.0020(18)
F3 0.026(2) 0.111(4) 0.028(2) -0.005(2) -0.0051(17) -0.018(2)
F4 0.019(2) 0.100(4) 0.060(3) -0.028(3) 0.015(2) -0.014(2)
F5 0.042(2) 0.036(2) 0.049(3) -0.0078(19) 0.022(2) 0.0013(18)
F6 0.050(3) 0.049(3) 0.061(3) 0.024(2) 0.038(2) 0.012(2)
F7 0.0250(18) 0.0260(19) 0.033(2) -0.0075(15) 0.0003(15) 0.0074(15)
F8 0.045(2) 0.033(2) 0.0208(19) -0.0060(16) -0.0115(16) 0.0112(17)
F9 0.033(2) 0.027(2) 0.042(2) -0.0097(17) 0.0081(17) -0.0088(16)
F10 0.036(2) 0.032(2) 0.0257(19) 0.0058(16) 0.0120(16) -0.0019(16)
F11 0.0136(17) 0.063(3) 0.030(2) 0.0019(19) 0.0065(15) 0.0068(17)
F12 0.032(2) 0.034(2) 0.0300(19) -0.0112(17) 0.0173(16) -0.0075(17)
N1 0.014(2) 0.020(3) 0.016(2) 0.0009(19) 0.0063(18) -0.0025(19)
N2 0.013(2) 0.020(2) 0.019(3) -0.002(2) 0.0045(19) -0.0012(19)
C1 0.016(3) 0.018(3) 0.026(3) 0.003(2) 0.007(2) 0.000(2)
C2 0.017(3) 0.022(3) 0.019(3) 0.004(2) 0.004(2) 0.000(2)
C3 0.018(3) 0.025(3) 0.024(3) 0.008(3) 0.002(2) 0.000(2)
C4 0.016(3) 0.025(3) 0.034(4) 0.007(3) 0.000(3) 0.000(2)
C5 0.017(3) 0.020(3) 0.033(3) 0.002(3) 0.011(3) 0.000(2)
C6 0.020(3) 0.023(3) 0.020(3) -0.001(2) 0.004(2) -0.001(2)
C7 0.020(3) 0.051(4) 0.026(3) 0.008(3) 0.001(3) -0.004(3)
C8 0.020(3) 0.029(4) 0.041(4) -0.001(3) 0.011(3) 0.000(3)
C9 0.022(3) 0.017(3) 0.013(3) -0.002(2) 0.007(2) 0.001(2)
C10 0.022(3) 0.022(3) 0.018(3) 0.001(2) 0.005(2) 0.001(2)
C11 0.020(3) 0.022(3) 0.013(3) 0.000(2) 0.003(2) 0.001(2)
C12 0.020(3) 0.019(3) 0.015(3) -0.003(2) 0.008(2) 0.003(2)
C13 0.015(3) 0.027(3) 0.024(3) 0.003(3) -0.001(2) -0.002(2)
C14 0.012(3) 0.020(3) 0.021(3) 0.003(2) 0.000(2) 0.001(2)
C15 0.020(3) 0.021(3) 0.017(3) 0.000(2) 0.008(2) 0.003(2)
C16 0.018(3) 0.018(3) 0.018(3) 0.000(2) -0.002(2) 0.004(2)
C17 0.015(3) 0.024(3) 0.020(3) 0.006(2) -0.002(2) 0.000(2)
C18 0.015(3) 0.024(3) 0.016(3) 0.001(2) 0.005(2) 0.002(2)
C19 0.014(3) 0.022(3) 0.016(3) -0.001(2) 0.000(2) 0.002(2)
C20 0.015(3) 0.024(3) 0.026(3) -0.002(2) -0.001(2) 0.001(2)
C21 0.020(3) 0.029(3) 0.021(3) 0.000(3) 0.000(2) -0.001(3)
C22A 0.032(6) 0.016(5) 0.028(5) 0.014(4) 0.000(4) 0.001(4)
C23A 0.015(5) 0.012(5) 0.051(6) 0.014(4) -0.001(4) 0.002(4)
C24A 0.022(5) 0.017(5) 0.055(6) 0.001(5) 0.016(5) 0.005(4)
C25A 0.030(6) 0.017(5) 0.044(5) -0.004(4) 0.012(4) 0.005(5)
C26A 0.028(5) 0.014(5) 0.039(6) 0.000(5) 0.001(5) 0.001(4)
C27A 0.019(5) 0.019(5) 0.034(6) 0.013(5) 0.006(4) 0.000(4)
C22B 0.035(7) 0.023(7) 0.044(7) 0.014(6) 0.001(6) -0.002(6)
C23B 0.025(7) 0.016(7) 0.052(8) 0.004(6) 0.007(5) 0.004(6)
C24B 0.022(7) 0.018(7) 0.043(7) 0.007(5) 0.018(5) 0.006(5)
C25B 0.018(6) 0.020(6) 0.042(7) -0.002(6) 0.007(5) 0.009(5)
C26B 0.018(6) 0.017(6) 0.042(8) 0.012(6) 0.010(5) 0.003(5)
C27B 0.029(7) 0.027(7) 0.037(7) 0.013(6) 0.007(6) 0.009(6)

loop_
_atom_type_symbol
_atom_type_description
_atom_type_scat_dispersion_real
_atom_type_scat_dispersion_imag
_atom_type_scat_source
C C 0.0033 0.0016 'International Tables Vol C Tables 4.2.6.8 and 6.1.1.4'
H H 0.0000 0.0000 'International Tables Vol C Tables 4.2.6.8 and 6.1.1.4'
N N 0.0061 0.0033 'International Tables Vol C Tables 4.2.6.8 and 6.1.1.4'
F F 0.0171 0.0103 'International Tables Vol C Tables 4.2.6.8 and 6.1.1.4'
Cl Cl 0.1484 0.1585 'International Tables Vol C Tables 4.2.6.8 and 6.1.1.4'
Ru Ru -1.2594 0.8363 'International Tables Vol C Tables 4.2.6.8 and 6.1.1.4'

loop_
_geom_angle_atom_site_label_1
_geom_angle_atom_site_label_2
_geom_angle_atom_site_label_3
_geom_angle
_geom_angle_site_symmetry_1
_geom_angle_site_symmetry_3
_geom_angle_publ_flag
N2 Ru1 N1 88.28(18) . . ?
N2 Ru1 C22B 161.6(5) . . ?
N1 Ru1 C22B 110.1(5) . . ?
N2 Ru1 C27B 124.2(6) . . ?
N1 Ru1 C27B 146.7(6) . . ?
C22B Ru1 C27B 37.9(2) . . ?
N2 Ru1 C23B 146.5(5) . . ?
N1 Ru1 C23B 89.3(3) . . ?
C22B Ru1 C23B 37.8(2) . . ?
C27B Ru1 C23B 68.0(3) . . ?
N2 Ru1 C25A 103.8(3) . . ?
N1 Ru1 C25A 110.3(3) . . ?
C22B Ru1 C25A 69.4(4) . . ?
C27B Ru1 C25A 72.0(3) . . ?
C23B Ru1 C25A 46.6(4) . . ?
N2 Ru1 C26B 94.4(4) . . ?
N1 Ru1 C26B 163.4(5) . . ?
C22B Ru1 C26B 67.7(3) . . ?
C27B Ru1 C26B 37.40(18) . . ?
C23B Ru1 C26B 79.5(3) . . ?
C25A Ru1 C26B 53.2(3) . . ?
N2 Ru1 C26A 92.2(2) . . ?
N1 Ru1 C26A 146.2(4) . . ?
C22B Ru1 C26A 72.0(4) . . ?
C27B Ru1 C26A 50.3(3) . . ?
C23B Ru1 C26A 72.1(3) . . ?
C25A Ru1 C26A 37.12(12) . . ?
C26B Ru1 C26A 17.5(3) . . ?
N2 Ru1 C24A 135.6(4) . . ?
N1 Ru1 C24A 89.9(2) . . ?
C22B Ru1 C24A 46.8(4) . . ?
C27B Ru1 C24A 72.3(3) . . ?
C23B Ru1 C24A 10.9(4) . . ?
C25A Ru1 C24A 37.03(14) . . ?
C26B Ru1 C24A 76.8(3) . . ?
C26A Ru1 C24A 66.6(2) . . ?
N2 Ru1 C24B 110.3(4) . . ?
N1 Ru1 C24B 97.2(4) . . ?
C22B Ru1 C24B 67.5(3) . . ?
C27B Ru1 C24B 79.5(3) . . ?
C23B Ru1 C24B 37.1(2) . . ?
C25A Ru1 C24B 14.4(3) . . ?
C26B Ru1 C24B 66.5(2) . . ?
C26A Ru1 C24B 51.2(3) . . ?
C24A Ru1 C24B 26.4(4) . . ?
N2 Ru1 C25B 88.6(3) . . ?
N1 Ru1 C25B 127.1(5) . . ?
C22B Ru1 C25B 79.5(3) . . ?
C27B Ru1 C25B 67.0(2) . . ?
C23B Ru1 C25B 66.8(3) . . ?
C25A Ru1 C25B 22.5(3) . . ?
C26B Ru1 C25B 36.81(16) . . ?
C26A Ru1 C25B 19.3(3) . . ?
C24A Ru1 C25B 58.4(3) . . ?
C24B Ru1 C25B 36.69(17) . . ?
N2 Ru1 C27A 108.5(3) . . ?
N1 Ru1 C27A 163.2(3) . . ?
C22B Ru1 C27A 53.1(3) . . ?
C27B Ru1 C27A 17.3(4) . . ?
C23B Ru1 C27A 76.7(4) . . ?
C25A Ru1 C27A 66.43(17) . . ?
C26B Ru1 C27A 21.3(3) . . ?
C26A Ru1 C27A 36.79(11) . . ?
C24A Ru1 C27A 78.08(18) . . ?
C24B Ru1 C27A 77.2(3) . . ?
C25B Ru1 C27A 55.4(3) . . ?
C9 N1 C1 118.4(5) . . ?
C9 N1 Ru1 127.1(4) . . ?
C1 N1 Ru1 114.5(3) . . ?
C12 N2 C14 117.5(5) . . ?
C12 N2 Ru1 126.7(4) . . ?
C14 N2 Ru1 115.6(4) . . ?
C2 C1 C6 118.8(5) . . ?
C2 C1 N1 119.5(5) . . ?
C6 C1 N1 121.7(5) . . ?
C1 C2 C3 120.1(5) . . ?
C1 C2 H2 119.9 . . ?
C3 C2 H2 119.9 . . ?
C2 C3 C4 121.3(6) . . ?
C2 C3 C7 118.2(5) . . ?
C4 C3 C7 120.4(5) . . ?
C3 C4 C5 118.2(5) . . ?
C3 C4 H4 120.9 . . ?
C5 C4 H4 120.9 . . ?
C6 C5 C4 120.8(5) . . ?
C6 C5 C8 118.4(6) . . ?
C4 C5 C8 120.8(5) . . ?
C5 C6 C1 120.7(6) . . ?
C5 C6 H6 119.7 . . ?
C1 C6 H6 119.7 . . ?
F2 C7 F3 106.4(6) . . ?
F2 C7 F1 106.2(5) . . ?
F3 C7 F1 107.2(5) . . ?
F2 C7 C3 113.1(5) . . ?
F3 C7 C3 112.8(5) . . ?
F1 C7 C3 110.8(6) . . ?
F6 C8 F5 106.9(6) . . ?
F6 C8 F4 106.6(5) . . ?
F5 C8 F4 106.4(5) . . ?
F6 C8 C5 111.4(5) . . ?
F5 C8 C5 112.9(5) . . ?
F4 C8 C5 112.3(5) . . ?
N1 C9 C11 123.8(5) . . ?
N1 C9 C10 120.0(5) . . ?
C11 C9 C10 116.1(5) . . ?
C9 C10 H10A 109.5 . . ?
C9 C10 H10B 109.5 . . ?
H10A C10 H10B 109.5 . . ?
C9 C10 H10C 109.5 . . ?
H10A C10 H10C 109.5 . . ?
H10B C10 H10C 109.5 . . ?
C9 C11 C12 129.5(5) . . ?
C9 C11 H11 115.3 . . ?
C12 C11 H11 115.3 . . ?
N2 C12 C11 124.4(5) . . ?
N2 C12 C13 119.2(5) . . ?
C11 C12 C13 116.4(5) . . ?
C12 C13 H13A 109.5 . . ?
C12 C13 H13B 109.5 . . ?
H13A C13 H13B 109.5 . . ?
C12 C13 H13C 109.5 . . ?
H13A C13 H13C 109.5 . . ?
H13B C13 H13C 109.5 . . ?
C15 C14 C19 119.1(5) . . ?
C15 C14 N2 120.9(5) . . ?
C19 C14 N2 119.9(5) . . ?
C14 C15 C16 120.5(5) . . ?
C14 C15 H15 119.8 . . ?
C16 C15 H15 119.8 . . ?
C15 C16 C17 120.4(5) . . ?
C15 C16 C20 118.7(5) . . ?
C17 C16 C20 120.8(5) . . ?
C18 C17 C16 118.9(5) . . ?
C18 C17 H17 120.5 . . ?
C16 C17 H17 120.5 . . ?
C17 C18 C19 121.0(5) . . ?
C17 C18 C21 117.3(5) . . ?
C19 C18 C21 121.8(5) . . ?
C18 C19 C14 119.9(5) . . ?
C18 C19 H19 120.0 . . ?
C14 C19 H19 120.0 . . ?
F9 C20 F8 107.1(5) . . ?
F9 C20 F7 106.6(5) . . ?
F8 C20 F7 105.7(5) . . ?
F9 C20 C16 113.1(5) . . ?
F8 C20 C16 113.0(5) . . ?
F7 C20 C16 110.9(5) . . ?
F11 C21 F12 106.8(5) . . ?
F11 C21 F10 106.4(5) . . ?
F12 C21 F10 106.3(5) . . ?
F11 C21 C18 111.9(5) . . ?
F12 C21 C18 113.0(5) . . ?
F10 C21 C18 112.0(5) . . ?
C23A C22A C27A 120.0 . . ?
C23A C22A Ru1 71.5(3) . . ?
C27A C22A Ru1 71.1(3) . . ?
C23A C22A H22A 120.0 . . ?
C27A C22A H22A 120.0 . . ?
Ru1 C22A H22A 129.9 . . ?
C24A C23A C22A 120.0 . . ?
C24A C23A Ru1 70.6(3) . . ?
C22A C23A Ru1 72.2(3) . . ?
C24A C23A H23A 120.0 . . ?
C22A C23A H23A 120.0 . . ?
Ru1 C23A H23A 129.6 . . ?
C23A C24A C25A 120.0 . . ?
C23A C24A Ru1 72.8(2) . . ?
C25A C24A Ru1 70.7(3) . . ?
C23A C24A H24A 120.0 . . ?
C25A C24A H24A 120.0 . . ?
Ru1 C24A H24A 128.8 . . ?
C26A C25A C24A 120.0 . . ?
C26A C25A Ru1 71.8(3) . . ?
C24A C25A Ru1 72.2(3) . . ?
C26A C25A H25A 120.0 . . ?
C24A C25A H25A 120.0 . . ?
Ru1 C25A H25A 128.1 . . ?
C27A C26A C25A 120.0 . . ?
C27A C26A Ru1 72.7(3) . . ?
C25A C26A Ru1 71.1(3) . . ?
C27A C26A H26A 120.0 . . ?
C25A C26A H26A 120.0 . . ?
Ru1 C26A H26A 128.4 . . ?
C26A C27A C22A 120.0 . . ?
C26A C27A Ru1 70.5(3) . . ?
C22A C27A Ru1 72.5(3) . . ?
C26A C27A H27A 120.0 . . ?
C22A C27A H27A 120.0 . . ?
Ru1 C27A H27A 129.3 . . ?
C23B C22B C27B 120.0 . . ?
C23B C22B Ru1 72.2(4) . . ?
C27B C22B Ru1 71.6(4) . . ?
C23B C22B H22B 120.0 . . ?
C27B C22B H22B 120.0 . . ?
Ru1 C22B H22B 128.5 . . ?
C24B C23B C22B 120.0 . . ?
C24B C23B Ru1 73.0(4) . . ?
C22B C23B Ru1 70.0(4) . . ?
C24B C23B H23B 120.0 . . ?
C22B C23B H23B 120.0 . . ?
Ru1 C23B H23B 129.3 . . ?
C25B C24B C23B 120.0 . . ?
C25B C24B Ru1 72.1(4) . . ?
C23B C24B Ru1 69.9(4) . . ?
C25B C24B H24B 120.0 . . ?
C23B C24B H24B 120.0 . . ?
Ru1 C24B H24B 130.6 . . ?
C24B C25B C26B 120.0 . . ?
C24B C25B Ru1 71.2(4) . . ?
C26B C25B Ru1 70.5(4) . . ?
C24B C25B H25B 120.0 . . ?
C26B C25B H25B 120.0 . . ?
Ru1 C25B H25B 131.0 . . ?
C25B C26B C27B 120.0 . . ?
C25B C26B Ru1 72.7(4) . . ?
C27B C26B Ru1 69.7(4) . . ?
C25B C26B H26B 120.0 . . ?
C27B C26B H26B 120.0 . . ?
Ru1 C26B H26B 130.1 . . ?
C26B C27B C22B 120.0 . . ?
C26B C27B Ru1 72.9(4) . . ?
C22B C27B Ru1 70.5(4) . . ?
C26B C27B H27B 120.0 . . ?
C22B C27B H27B 120.0 . . ?
Ru1 C27B H27B 128.9 . . ?

loop_
_geom_bond_atom_site_label_1
_geom_bond_atom_site_label_2
_geom_bond_distance
_geom_bond_site_symmetry_2
_geom_bond_publ_flag
Ru1 N2 2.103(5) . ?
Ru1 N1 2.115(4) . ?
Ru1 C22B 2.133(13) . ?
Ru1 C27B 2.147(11) . ?
Ru1 C23B 2.161(14) . ?
Ru1 C25A 2.179(8) . ?
Ru1 C26B 2.187(11) . ?
Ru1 C26A 2.188(7) . ?
Ru1 C24A 2.198(9) . ?
Ru1 C24B 2.202(12) . ?
Ru1 C25B 2.214(10) . ?
Ru1 C27A 2.216(7) . ?
F1 C7 1.349(8) . ?
F2 C7 1.330(8) . ?
F3 C7 1.342(7) . ?
F4 C8 1.337(8) . ?
F5 C8 1.333(7) . ?
F6 C8 1.333(8) . ?
F7 C20 1.350(6) . ?
F8 C20 1.347(7) . ?
F9 C20 1.342(7) . ?
F10 C21 1.345(7) . ?
F11 C21 1.344(7) . ?
F12 C21 1.345(7) . ?
N1 C9 1.332(7) . ?
N1 C1 1.431(7) . ?
N2 C12 1.336(7) . ?
N2 C14 1.436(7) . ?
C1 C2 1.392(8) . ?
C1 C6 1.400(8) . ?
C2 C3 1.393(8) . ?
C2 H2 0.9500 . ?
C3 C4 1.394(8) . ?
C3 C7 1.515(9) . ?
C4 C5 1.397(9) . ?
C4 H4 0.9500 . ?
C5 C6 1.387(8) . ?
C5 C8 1.511(8) . ?
C6 H6 0.9500 . ?
C9 C11 1.395(8) . ?
C9 C10 1.525(8) . ?
C10 H10A 0.9800 . ?
C10 H10B 0.9800 . ?
C10 H10C 0.9800 . ?
C11 C12 1.397(8) . ?
C11 H11 0.9500 . ?
C12 C13 1.529(8) . ?
C13 H13A 0.9800 . ?
C13 H13B 0.9800 . ?
C13 H13C 0.9800 . ?
C14 C15 1.388(8) . ?
C14 C19 1.412(8) . ?
C15 C16 1.400(8) . ?
C15 H15 0.9500 . ?
C16 C17 1.403(8) . ?
C16 C20 1.500(8) . ?
C17 C18 1.388(8) . ?
C17 H17 0.9500 . ?
C18 C19 1.395(8) . ?
C18 C21 1.510(8) . ?
C19 H19 0.9500 . ?
C22A C23A 1.3900 . ?
C22A C27A 1.3900 . ?
C22A H22A 0.9500 . ?
C23A C24A 1.3900 . ?
C23A H23A 0.9500 . ?
C24A C25A 1.3900 . ?
C24A H24A 0.9500 . ?
C25A C26A 1.3900 . ?
C25A H25A 0.9500 . ?
C26A C27A 1.3900 . ?
C26A H26A 0.9500 . ?
C27A H27A 0.9500 . ?
C22B C23B 1.3900 . ?
C22B C27B 1.3900 . ?
C22B H22B 0.9500 . ?
C23B C24B 1.3900 . ?
C23B H23B 0.9500 . ?
C24B C25B 1.3900 . ?
C24B H24B 0.9500 . ?
C25B C26B 1.3900 . ?
C25B H25B 0.9500 . ?
C26B C27B 1.3900 . ?
C26B H26B 0.9500 . ?
C27B H27B 0.9500 . ?

loop_
_geom_torsion_atom_site_label_1
_geom_torsion_atom_site_label_2
_geom_torsion_atom_site_label_3
_geom_torsion_atom_site_label_4
_geom_torsion
_geom_torsion_site_symmetry_1
_geom_torsion_site_symmetry_2
_geom_torsion_site_symmetry_3
_geom_torsion_site_symmetry_4
_geom_torsion_publ_flag
N2 Ru1 N1 C9 -3.0(4) . . . . ?
C22B Ru1 N1 C9 175.8(6) . . . . ?
C27B Ru1 N1 C9 -171.0(6) . . . . ?
C23B Ru1 N1 C9 143.6(6) . . . . ?
C25A Ru1 N1 C9 101.0(5) . . . . ?
C26B Ru1 N1 C9 96.5(17) . . . . ?
C26A Ru1 N1 C9 88.4(6) . . . . ?
C24A Ru1 N1 C9 132.7(5) . . . . ?
C24B Ru1 N1 C9 107.2(6) . . . . ?
C25B Ru1 N1 C9 83.9(6) . . . . ?
C27A Ru1 N1 C9 176.5(11) . . . . ?
N2 Ru1 N1 C1 177.9(4) . . . . ?
C22B Ru1 N1 C1 -3.4(6) . . . . ?
C27B Ru1 N1 C1 9.8(7) . . . . ?
C23B Ru1 N1 C1 -35.5(6) . . . . ?
C25A Ru1 N1 C1 -78.1(5) . . . . ?
C26B Ru1 N1 C1 -82.6(17) . . . . ?
C26A Ru1 N1 C1 -90.7(5) . . . . ?
C24A Ru1 N1 C1 -46.5(5) . . . . ?
C24B Ru1 N1 C1 -71.9(6) . . . . ?
C25B Ru1 N1 C1 -95.3(5) . . . . ?
C27A Ru1 N1 C1 -2.6(12) . . . . ?
N1 Ru1 N2 C12 4.8(5) . . . . ?
C22B Ru1 N2 C12 -171.6(13) . . . . ?
C27B Ru1 N2 C12 176.9(6) . . . . ?
C23B Ru1 N2 C12 -81.4(7) . . . . ?
C25A Ru1 N2 C12 -105.7(5) . . . . ?
C26B Ru1 N2 C12 -158.8(6) . . . . ?
C26A Ru1 N2 C12 -141.4(6) . . . . ?
C24A Ru1 N2 C12 -83.3(6) . . . . ?
C24B Ru1 N2 C12 -92.3(6) . . . . ?
C25B Ru1 N2 C12 -122.5(7) . . . . ?
C27A Ru1 N2 C12 -175.1(5) . . . . ?
N1 Ru1 N2 C14 179.3(4) . . . . ?
C22B Ru1 N2 C14 3.0(14) . . . . ?
C27B Ru1 N2 C14 -8.6(6) . . . . ?
C23B Ru1 N2 C14 93.2(7) . . . . ?
C25A Ru1 N2 C14 68.9(5) . . . . ?
C26B Ru1 N2 C14 15.7(6) . . . . ?
C26A Ru1 N2 C14 33.2(5) . . . . ?
C24A Ru1 N2 C14 91.2(5) . . . . ?
C24B Ru1 N2 C14 82.3(5) . . . . ?
C25B Ru1 N2 C14 52.1(6) . . . . ?
C27A Ru1 N2 C14 -0.5(5) . . . . ?
C9 N1 C1 C2 114.0(6) . . . . ?
Ru1 N1 C1 C2 -66.8(6) . . . . ?
C9 N1 C1 C6 -66.6(7) . . . . ?
Ru1 N1 C1 C6 112.6(5) . . . . ?
C6 C1 C2 C3 0.2(9) . . . . ?
N1 C1 C2 C3 179.6(5) . . . . ?
C1 C2 C3 C4 1.0(9) . . . . ?
C1 C2 C3 C7 -175.5(6) . . . . ?
C2 C3 C4 C5 -0.5(9) . . . . ?
C7 C3 C4 C5 175.9(6) . . . . ?
C3 C4 C5 C6 -1.2(9) . . . . ?
C3 C4 C5 C8 177.9(6) . . . . ?
C4 C5 C6 C1 2.5(9) . . . . ?
C8 C5 C6 C1 -176.6(5) . . . . ?
C2 C1 C6 C5 -2.0(9) . . . . ?
N1 C1 C6 C5 178.7(5) . . . . ?
C2 C3 C7 F2 -37.8(8) . . . . ?
C4 C3 C7 F2 145.6(6) . . . . ?
C2 C3 C7 F3 -158.6(6) . . . . ?
C4 C3 C7 F3 24.8(9) . . . . ?
C2 C3 C7 F1 81.2(7) . . . . ?
C4 C3 C7 F1 -95.3(7) . . . . ?
C6 C5 C8 F6 56.5(8) . . . . ?
C4 C5 C8 F6 -122.7(6) . . . . ?
C6 C5 C8 F5 -63.8(8) . . . . ?
C4 C5 C8 F5 117.1(7) . . . . ?
C6 C5 C8 F4 175.9(6) . . . . ?
C4 C5 C8 F4 -3.2(9) . . . . ?
C1 N1 C9 C11 -179.1(5) . . . . ?
Ru1 N1 C9 C11 1.8(8) . . . . ?
C1 N1 C9 C10 1.1(7) . . . . ?
Ru1 N1 C9 C10 -178.0(4) . . . . ?
N1 C9 C11 C12 -0.9(9) . . . . ?
C10 C9 C11 C12 178.9(5) . . . . ?
C14 N2 C12 C11 -180.0(5) . . . . ?
Ru1 N2 C12 C11 -5.5(8) . . . . ?
C14 N2 C12 C13 -0.6(7) . . . . ?
Ru1 N2 C12 C13 173.8(4) . . . . ?
C9 C11 C12 N2 2.9(9) . . . . ?
C9 C11 C12 C13 -176.4(5) . . . . ?
C12 N2 C14 C15 79.7(7) . . . . ?
Ru1 N2 C14 C15 -95.4(5) . . . . ?
C12 N2 C14 C19 -103.2(6) . . . . ?
Ru1 N2 C14 C19 81.7(5) . . . . ?
C19 C14 C15 C16 -1.3(8) . . . . ?
N2 C14 C15 C16 175.8(5) . . . . ?
C14 C15 C16 C17 2.0(8) . . . . ?
C14 C15 C16 C20 -176.3(5) . . . . ?
C15 C16 C17 C18 -0.6(8) . . . . ?
C20 C16 C17 C18 177.8(5) . . . . ?
C16 C17 C18 C19 -1.7(8) . . . . ?
C16 C17 C18 C21 179.3(5) . . . . ?
C17 C18 C19 C14 2.5(8) . . . . ?
C21 C18 C19 C14 -178.5(5) . . . . ?
C15 C14 C19 C18 -1.0(8) . . . . ?
N2 C14 C19 C18 -178.1(5) . . . . ?
C15 C16 C20 F9 165.7(5) . . . . ?
C17 C16 C20 F9 -12.6(8) . . . . ?
C15 C16 C20 F8 -72.3(7) . . . . ?
C17 C16 C20 F8 109.3(6) . . . . ?
C15 C16 C20 F7 46.1(7) . . . . ?
C17 C16 C20 F7 -132.2(5) . . . . ?
C17 C18 C21 F11 -55.3(7) . . . . ?
C19 C18 C21 F11 125.7(6) . . . . ?
C17 C18 C21 F12 -175.9(5) . . . . ?
C19 C18 C21 F12 5.1(8) . . . . ?
C17 C18 C21 F10 64.1(7) . . . . ?
C19 C18 C21 F10 -115.0(6) . . . . ?
N2 Ru1 C22A C23A 163.2(5) . . . . ?
N1 Ru1 C22A C23A -40.6(4) . . . . ?
C22B Ru1 C22A C23A 1.7(11) . . . . ?
C27B Ru1 C22A C23A 135.3(11) . . . . ?
C23B Ru1 C22A C23A 19.9(5) . . . . ?
C25A Ru1 C22A C23A 66.0(2) . . . . ?
C26B Ru1 C22A C23A 119.3(4) . . . . ?
C26A Ru1 C22A C23A 103.0(2) . . . . ?
C24A Ru1 C22A C23A 29.05(11) . . . . ?
C24B Ru1 C22A C23A 51.6(4) . . . . ?
C25B Ru1 C22A C23A 88.9(3) . . . . ?
C27A Ru1 C22A C23A 132.23(15) . . . . ?
N2 Ru1 C22A C27A 30.9(5) . . . . ?
N1 Ru1 C22A C27A -172.8(4) . . . . ?
C22B Ru1 C22A C27A -130.6(11) . . . . ?
C27B Ru1 C22A C27A 3.1(11) . . . . ?
C23B Ru1 C22A C27A -112.3(5) . . . . ?
C25A Ru1 C22A C27A -66.28(19) . . . . ?
C26B Ru1 C22A C27A -13.0(4) . . . . ?
C26A Ru1 C22A C27A -29.24(11) . . . . ?
C24A Ru1 C22A C27A -103.18(18) . . . . ?
C24B Ru1 C22A C27A -80.6(3) . . . . ?
C25B Ru1 C22A C27A -43.4(3) . . . . ?
C27A C22A C23A C24A 0.0 . . . . ?
Ru1 C22A C23A C24A -54.0(2) . . . . ?
C27A C22A C23A Ru1 54.0(2) . . . . ?
N2 Ru1 C23A C24A 46(2) . . . . ?
N1 Ru1 C23A C24A -79.3(4) . . . . ?
C22B Ru1 C23A C24A 129.5(17) . . . . ?
C27B Ru1 C23A C24A 114.9(5) . . . . ?
C23B Ru1 C23A C24A -7.0(9) . . . . ?
C25A Ru1 C23A C24A 29.51(11) . . . . ?
C26B Ru1 C23A C24A 84.6(3) . . . . ?
C26A Ru1 C23A C24A 66.6(2) . . . . ?
C24B Ru1 C23A C24A 14.6(4) . . . . ?
C25B Ru1 C23A C24A 47.2(3) . . . . ?
C27A Ru1 C23A C24A 103.22(19) . . . . ?
N2 Ru1 C23A C22A -86(2) . . . . ?
N1 Ru1 C23A C22A 148.6(4) . . . . ?
C22B Ru1 C23A C22A -2.5(17) . . . . ?
C27B Ru1 C23A C22A -17.2(5) . . . . ?
C23B Ru1 C23A C22A -139.0(10) . . . . ?
C25A Ru1 C23A C22A -102.54(18) . . . . ?
C26B Ru1 C23A C22A -47.5(4) . . . . ?
C26A Ru1 C23A C22A -65.4(2) . . . . ?
C24A Ru1 C23A C22A -132.06(13) . . . . ?
C24B Ru1 C23A C22A -117.4(4) . . . . ?
C25B Ru1 C23A C22A -84.8(3) . . . . ?
C27A Ru1 C23A C22A -28.83(11) . . . . ?
C22A C23A C24A C25A 0.0 . . . . ?
Ru1 C23A C24A C25A -54.7(2) . . . . ?
C22A C23A C24A Ru1 54.7(2) . . . . ?
N2 Ru1 C24A C23A -169.4(4) . . . . ?
N1 Ru1 C24A C23A 103.2(4) . . . . ?
C22B Ru1 C24A C23A -15.0(5) . . . . ?
C27B Ru1 C24A C23A -48.2(4) . . . . ?
C23B Ru1 C24A C23A 16(2) . . . . ?
C25A Ru1 C24A C23A -131.52(13) . . . . ?
C26B Ru1 C24A C23A -86.8(4) . . . . ?
C26A Ru1 C24A C23A -101.84(18) . . . . ?
C24B Ru1 C24A C23A -150.3(9) . . . . ?
C25B Ru1 C24A C23A -121.6(4) . . . . ?
C27A Ru1 C24A C23A -65.02(18) . . . . ?
N2 Ru1 C24A C25A -37.8(5) . . . . ?
N1 Ru1 C24A C25A -125.3(5) . . . . ?
C22B Ru1 C24A C25A 116.5(5) . . . . ?
C27B Ru1 C24A C25A 83.3(4) . . . . ?
C23B Ru1 C24A C25A 148(2) . . . . ?
C26B Ru1 C24A C25A 44.7(4) . . . . ?
C26A Ru1 C24A C25A 29.68(10) . . . . ?
C24B Ru1 C24A C25A -18.8(8) . . . . ?
C25B Ru1 C24A C25A 9.9(4) . . . . ?
C27A Ru1 C24A C25A 66.50(18) . . . . ?
C23A C24A C25A C26A 0.0 . . . . ?
Ru1 C24A C25A C26A -55.7(2) . . . . ?
C23A C24A C25A Ru1 55.7(2) . . . . ?
N2 Ru1 C25A C26A -75.1(4) . . . . ?
N1 Ru1 C25A C26A -168.4(4) . . . . ?
C22B Ru1 C25A C26A 87.0(4) . . . . ?
C27B Ru1 C25A C26A 46.9(4) . . . . ?
C23B Ru1 C25A C26A 123.2(6) . . . . ?
C26B Ru1 C25A C26A 10.0(4) . . . . ?
C24A Ru1 C25A C26A 131.16(12) . . . . ?
C24B Ru1 C25A C26A 166.4(18) . . . . ?
C25B Ru1 C25A C26A -26.3(9) . . . . ?
C27A Ru1 C25A C26A 29.39(11) . . . . ?
N2 Ru1 C25A C24A 153.8(4) . . . . ?
N1 Ru1 C25A C24A 60.5(4) . . . . ?
C22B Ru1 C25A C24A -44.1(4) . . . . ?
C27B Ru1 C25A C24A -84.3(4) . . . . ?
C23B Ru1 C25A C24A -8.0(6) . . . . ?
C26B Ru1 C25A C24A -121.1(5) . . . . ?
C26A Ru1 C25A C24A -131.16(12) . . . . ?
C24B Ru1 C25A C24A 35.2(18) . . . . ?
C25B Ru1 C25A C24A -157.5(9) . . . . ?
C27A Ru1 C25A C24A -101.78(18) . . . . ?
C24A C25A C26A C27A 0.0 . . . . ?
Ru1 C25A C26A C27A -55.9(2) . . . . ?
C24A C25A C26A Ru1 55.9(2) . . . . ?
N2 Ru1 C26A C27A -118.6(4) . . . . ?
N1 Ru1 C26A C27A 151.2(6) . . . . ?
C22B Ru1 C26A C27A 51.8(4) . . . . ?
C27B Ru1 C26A C27A 15.7(5) . . . . ?
C23B Ru1 C26A C27A 91.6(4) . . . . ?
C25A Ru1 C26A C27A 131.33(14) . . . . ?
C26B Ru1 C26A C27A -21.1(12) . . . . ?
C24A Ru1 C26A C27A 101.72(17) . . . . ?
C24B Ru1 C26A C27A 127.0(5) . . . . ?
C25B Ru1 C26A C27A 162.2(11) . . . . ?
N2 Ru1 C26A C25A 110.1(5) . . . . ?
N1 Ru1 C26A C25A 19.9(6) . . . . ?
C22B Ru1 C26A C25A -79.5(4) . . . . ?
C27B Ru1 C26A C25A -115.6(5) . . . . ?
C23B Ru1 C26A C25A -39.7(5) . . . . ?
C26B Ru1 C26A C25A -152.5(12) . . . . ?
C24A Ru1 C26A C25A -29.61(11) . . . . ?
C24B Ru1 C26A C25A -4.3(6) . . . . ?
C25B Ru1 C26A C25A 30.9(11) . . . . ?
C27A Ru1 C26A C25A -131.33(14) . . . . ?
C25A C26A C27A C22A 0.0 . . . . ?
Ru1 C26A C27A C22A -55.1(3) . . . . ?
C25A C26A C27A Ru1 55.1(3) . . . . ?
C23A C22A C27A C26A 0.0 . . . . ?
Ru1 C22A C27A C26A 54.2(3) . . . . ?
C23A C22A C27A Ru1 -54.2(3) . . . . ?
N2 Ru1 C27A C26A 67.7(4) . . . . ?
N1 Ru1 C27A C26A -111.8(14) . . . . ?
C22B Ru1 C27A C26A -110.9(5) . . . . ?
C27B Ru1 C27A C26A -135.3(12) . . . . ?
C23B Ru1 C27A C26A -77.8(4) . . . . ?
C25A Ru1 C27A C26A -29.63(10) . . . . ?
C26B Ru1 C27A C26A 17.4(9) . . . . ?
C24A Ru1 C27A C26A -66.68(19) . . . . ?
C24B Ru1 C27A C26A -39.6(4) . . . . ?
C25B Ru1 C27A C26A -7.0(4) . . . . ?
N2 Ru1 C27A C22A -160.4(4) . . . . ?
N1 Ru1 C27A C22A 20.1(14) . . . . ?
C22B Ru1 C27A C22A 21.0(5) . . . . ?
C27B Ru1 C27A C22A -3.4(12) . . . . ?
C23B Ru1 C27A C22A 54.1(4) . . . . ?
C25A Ru1 C27A C22A 102.2(2) . . . . ?
C26B Ru1 C27A C22A 149.3(9) . . . . ?
C26A Ru1 C27A C22A 131.86(16) . . . . ?
C24A Ru1 C27A C22A 65.18(19) . . . . ?
C24B Ru1 C27A C22A 92.2(4) . . . . ?
C25B Ru1 C27A C22A 124.8(4) . . . . ?
N2 Ru1 C22B C23B 115.7(18) . . . . ?
N1 Ru1 C22B C23B -60.4(6) . . . . ?
C27B Ru1 C22B C23B 131.34(18) . . . . ?
C25A Ru1 C22B C23B 44.5(4) . . . . ?
C26B Ru1 C22B C23B 101.9(3) . . . . ?
C26A Ru1 C22B C23B 83.8(3) . . . . ?
C24A Ru1 C22B C23B 9.3(6) . . . . ?
C24B Ru1 C22B C23B 29.14(17) . . . . ?
C25B Ru1 C22B C23B 65.4(3) . . . . ?
C27A Ru1 C22B C23B 119.8(4) . . . . ?
N2 Ru1 C22B C27B -15.7(18) . . . . ?
N1 Ru1 C22B C27B 168.2(6) . . . . ?
C23B Ru1 C22B C27B -131.34(18) . . . . ?
C25A Ru1 C22B C27B -86.9(4) . . . . ?
C26B Ru1 C22B C27B -29.41(17) . . . . ?
C26A Ru1 C22B C27B -47.5(3) . . . . ?
C24A Ru1 C22B C27B -122.0(6) . . . . ?
C24B Ru1 C22B C27B -102.2(3) . . . . ?
C25B Ru1 C22B C27B -65.9(3) . . . . ?
C27A Ru1 C22B C27B -11.5(4) . . . . ?
C27B C22B C23B C24B 0.0 . . . . ?
Ru1 C22B C23B C24B -55.3(4) . . . . ?
C27B C22B C23B Ru1 55.3(4) . . . . ?
N2 Ru1 C23B C24B -17.1(9) . . . . ?
N1 Ru1 C23B C24B -102.9(7) . . . . ?
C22B Ru1 C23B C24B 131.9(2) . . . . ?
C27B Ru1 C23B C24B 102.0(3) . . . . ?
C25A Ru1 C23B C24B 16.3(5) . . . . ?
C26B Ru1 C23B C24B 64.8(3) . . . . ?
C26A Ru1 C23B C24B 48.4(3) . . . . ?
C24A Ru1 C23B C24B -10(2) . . . . ?
C25B Ru1 C23B C24B 28.57(16) . . . . ?
C27A Ru1 C23B C24B 86.4(4) . . . . ?
N2 Ru1 C23B C22B -149.0(9) . . . . ?
N1 Ru1 C23B C22B 125.2(7) . . . . ?
C27B Ru1 C23B C22B -29.84(16) . . . . ?
C25A Ru1 C23B C22B -115.5(5) . . . . ?
C26B Ru1 C23B C22B -67.0(3) . . . . ?
C26A Ru1 C23B C22B -83.5(4) . . . . ?
C24A Ru1 C23B C22B -142(2) . . . . ?
C24B Ru1 C23B C22B -131.9(2) . . . . ?
C25B Ru1 C23B C22B -103.3(3) . . . . ?
C27A Ru1 C23B C22B -45.5(4) . . . . ?
C22B C23B C24B C25B 0.0 . . . . ?
Ru1 C23B C24B C25B -53.9(4) . . . . ?
C22B C23B C24B Ru1 53.9(4) . . . . ?
N2 Ru1 C24B C25B -57.3(6) . . . . ?
N1 Ru1 C24B C25B -148.1(6) . . . . ?
C22B Ru1 C24B C25B 103.1(3) . . . . ?
C27B Ru1 C24B C25B 65.4(3) . . . . ?
C23B Ru1 C24B C25B 132.7(2) . . . . ?
C25A Ru1 C24B C25B 8.1(16) . . . . ?
C26B Ru1 C24B C25B 28.58(17) . . . . ?
C26A Ru1 C24B C25B 18.6(4) . . . . ?
C24A Ru1 C24B C25B 136.8(10) . . . . ?
C27A Ru1 C24B C25B 48.0(4) . . . . ?
N2 Ru1 C24B C23B 170.0(6) . . . . ?
N1 Ru1 C24B C23B 79.2(6) . . . . ?
C22B Ru1 C24B C23B -29.59(18) . . . . ?
C27B Ru1 C24B C23B -67.2(3) . . . . ?
C25A Ru1 C24B C23B -124.6(16) . . . . ?
C26B Ru1 C24B C23B -104.1(3) . . . . ?
C26A Ru1 C24B C23B -114.1(5) . . . . ?
C24A Ru1 C24B C23B 4.1(9) . . . . ?
C25B Ru1 C24B C23B -132.7(2) . . . . ?
C27A Ru1 C24B C23B -84.7(4) . . . . ?
C23B C24B C25B C26B 0.0 . . . . ?
Ru1 C24B C25B C26B -52.9(4) . . . . ?
C23B C24B C25B Ru1 52.9(4) . . . . ?
N2 Ru1 C25B C24B 127.8(6) . . . . ?
N1 Ru1 C25B C24B 41.1(6) . . . . ?
C22B Ru1 C25B C24B -66.2(3) . . . . ?
C27B Ru1 C25B C24B -103.7(3) . . . . ?
C23B Ru1 C25B C24B -28.90(17) . . . . ?
C25A Ru1 C25B C24B -5.2(10) . . . . ?
C26B Ru1 C25B C24B -132.9(2) . . . . ?
C26A Ru1 C25B C24B -131.2(10) . . . . ?
C24A Ru1 C25B C24B -21.0(5) . . . . ?
C27A Ru1 C25B C24B -118.4(5) . . . . ?
N2 Ru1 C25B C26B -99.2(6) . . . . ?
N1 Ru1 C25B C26B 174.0(6) . . . . ?
C22B Ru1 C25B C26B 66.7(3) . . . . ?
C27B Ru1 C25B C26B 29.18(18) . . . . ?
C23B Ru1 C25B C26B 104.0(3) . . . . ?
C25A Ru1 C25B C26B 127.7(10) . . . . ?
C26A Ru1 C25B C26B 1.7(10) . . . . ?
C24A Ru1 C25B C26B 112.0(5) . . . . ?
C24B Ru1 C25B C26B 132.9(2) . . . . ?
C27A Ru1 C25B C26B 14.5(4) . . . . ?
C24B C25B C26B C27B 0.0 . . . . ?
Ru1 C25B C26B C27B -53.2(4) . . . . ?
C24B C25B C26B Ru1 53.2(4) . . . . ?
N2 Ru1 C26B C25B 81.7(6) . . . . ?
N1 Ru1 C26B C25B -17(2) . . . . ?
C22B Ru1 C26B C25B -102.6(3) . . . . ?
C27B Ru1 C26B C25B -132.4(2) . . . . ?
C23B Ru1 C26B C25B -65.0(3) . . . . ?
C25A Ru1 C26B C25B -22.2(5) . . . . ?
C26A Ru1 C26B C25B -1.9(11) . . . . ?
C24A Ru1 C26B C25B -54.2(4) . . . . ?
C24B Ru1 C26B C25B -28.49(16) . . . . ?
C27A Ru1 C26B C25B -145.3(10) . . . . ?
N2 Ru1 C26B C27B -145.9(6) . . . . ?
N1 Ru1 C26B C27B 115(2) . . . . ?
C22B Ru1 C26B C27B 29.77(16) . . . . ?
C23B Ru1 C26B C27B 67.3(3) . . . . ?
C25A Ru1 C26B C27B 110.1(5) . . . . ?
C26A Ru1 C26B C27B 130.5(11) . . . . ?
C24A Ru1 C26B C27B 78.1(4) . . . . ?
C24B Ru1 C26B C27B 103.9(3) . . . . ?
C25B Ru1 C26B C27B 132.4(2) . . . . ?
C27A Ru1 C26B C27B -12.9(9) . . . . ?
C25B C26B C27B C22B 0.0 . . . . ?
Ru1 C26B C27B C22B -54.5(4) . . . . ?
C25B C26B C27B Ru1 54.5(4) . . . . ?
C23B C22B C27B C26B 0.0 . . . . ?
Ru1 C22B C27B C26B 55.6(4) . . . . ?
C23B C22B C27B Ru1 -55.6(4) . . . . ?
N2 Ru1 C27B C26B 42.5(6) . . . . ?
N1 Ru1 C27B C26B -152.0(8) . . . . ?
C22B Ru1 C27B C26B -131.6(2) . . . . ?
C23B Ru1 C27B C26B -101.8(3) . . . . ?
C25A Ru1 C27B C26B -52.2(4) . . . . ?
C26A Ru1 C27B C26B -17.3(4) . . . . ?
C24A Ru1 C27B C26B -91.2(4) . . . . ?
C24B Ru1 C27B C26B -64.9(3) . . . . ?
C25B Ru1 C27B C26B -28.75(17) . . . . ?
C27A Ru1 C27B C26B 15.9(11) . . . . ?
N2 Ru1 C27B C22B 174.1(6) . . . . ?
N1 Ru1 C27B C22B -20.4(9) . . . . ?
C23B Ru1 C27B C22B 29.74(17) . . . . ?
C25A Ru1 C27B C22B 79.4(4) . . . . ?
C26B Ru1 C27B C22B 131.6(2) . . . . ?
C26A Ru1 C27B C22B 114.3(4) . . . . ?
C24A Ru1 C27B C22B 40.4(5) . . . . ?
C24B Ru1 C27B C22B 66.7(3) . . . . ?
C25B Ru1 C27B C22B 102.8(3) . . . . ?
C27A Ru1 C27B C22B 147.5(11) . . . . ?
